data_4309833
loop_
_publ_author_name
'Mohamed Osman Awaleh'
'Antonella Badia'
'Fran\,cois Brisse'

_publ_contact_author_address
;
      Universit\'e de Montr\'eal
      D\'epartement de Chimie
      C.P. 6128, Succ. Centre-ville
      Montr\'eal, Qu\'ebec
      Canada, H3C 3J7
;
_publ_contact_author_email francois.brisse@umontreal.ca
_publ_contact_author_fax '+1 514 343 7586'
_publ_contact_author_name 'Dr Fran\,cois Brisse'
_publ_contact_author_phone '+1 514 343 2088'
_publ_section_title
;
Coordination Networks with Flexible Ligands Based on Silver(I) Salts:
Complexes of 1,3-Bis(phenylthio)propane with Silver(I) Salts of PF6-,
CF3COO-, CF3CF2COO-, CF3CF2CF2COO-,p-TsO-, and CF3SO3-
;
_journal_name_full 'Inorganic Chemistry'
_journal_page_first 7833
_journal_page_last 7845
_journal_paper_doi 10.1021/ic050617n
_journal_volume 44
_journal_year 2005
_chemical_compound_source 'Synthesized by the authors. See text'
_chemical_formula_moiety 'C17 H16 Ag2 F6 O6 S4'
_chemical_formula_sum 'C17 H16 Ag2 F6 O6 S4'
_chemical_formula_weight 774.28
_chemical_name_systematic
; 
 ? 
;
_space_group_IT_number 14
_symmetry_cell_setting monoclinic
_symmetry_space_group_name_Hall '-P 2yn'
_symmetry_space_group_name_H-M 'P 1 21/n 1'
_atom_sites_solution_hydrogens geom
_atom_sites_solution_primary direct
_atom_sites_solution_secondary difmap
_audit_creation_method SHELXL-97
_cell_angle_alpha 90.00
_cell_angle_beta 90.7567(10)
_cell_angle_gamma 90.00
_cell_formula_units_Z 4
_cell_length_a 8.14160(10)
_cell_length_b 23.6395(2)
_cell_length_c 12.39210(10)
_cell_measurement_reflns_used 6234
_cell_measurement_temperature 100(2)
_cell_measurement_theta_max 72.74
_cell_measurement_theta_min 3.57
_cell_volume 2384.82(4)
_computing_cell_refinement 'SMART (Bruker, 1999)'
_computing_data_collection 'SMART (Bruker, 1999)'
_computing_data_reduction 'SAINT (Bruker, 1999)'
_computing_molecular_graphics 'SHELXTL (Bruker, 1997)'
_computing_publication_material 'UdMX (local program)'
_computing_structure_refinement 'SHELXL97 (Sheldrick, 1997)'
_computing_structure_solution 'SHELXS97 (Sheldrick, 1997)'
_diffrn_ambient_temperature 100(2)
_diffrn_detector_area_resol_mean 5.5
_diffrn_measured_fraction_theta_full 0.977
_diffrn_measured_fraction_theta_max 0.977
_diffrn_measurement_device_type 'Bruker Smart 2000'
_diffrn_measurement_method \w
_diffrn_radiation_monochromator graphite
_diffrn_radiation_source 'X-ray Sealed Tube'
_diffrn_radiation_type CuK\a
_diffrn_radiation_wavelength 1.54178
_diffrn_reflns_av_R_equivalents 0.048
_diffrn_reflns_av_sigmaI/netI 0.0386
_diffrn_reflns_limit_h_max 7
_diffrn_reflns_limit_h_min -9
_diffrn_reflns_limit_k_max 28
_diffrn_reflns_limit_k_min -29
_diffrn_reflns_limit_l_max 15
_diffrn_reflns_limit_l_min -15
_diffrn_reflns_number 28783
_diffrn_reflns_theta_full 72.75
_diffrn_reflns_theta_max 72.75
_diffrn_reflns_theta_min 3.74
_diffrn_standards_decay_% -0.03
_diffrn_standards_number 233
_exptl_absorpt_coefficient_mu 17.214
_exptl_absorpt_correction_T_max 0.212
_exptl_absorpt_correction_T_min 0.104
_exptl_absorpt_correction_type multi-scan
_exptl_absorpt_process_details 'Sadabs (Sheldrick,1996)'
_exptl_crystal_colour Colorless
_exptl_crystal_density_diffrn 2.157
_exptl_crystal_density_method 'not measured'
_exptl_crystal_description block
_exptl_crystal_F_000 1512
_exptl_crystal_size_max 0.21
_exptl_crystal_size_mid 0.12
_exptl_crystal_size_min 0.09
_refine_diff_density_max 2.298
_refine_diff_density_min -2.520
_refine_diff_density_rms 0.311
_refine_ls_extinction_method none
_refine_ls_goodness_of_fit_ref 1.111
_refine_ls_hydrogen_treatment constr
_refine_ls_matrix_type full
_refine_ls_number_parameters 316
_refine_ls_number_reflns 4636
_refine_ls_number_restraints 0
_refine_ls_restrained_S_all 1.111
_refine_ls_R_factor_all 0.0511
_refine_ls_R_factor_gt 0.0476
_refine_ls_shift/su_max 0.001
_refine_ls_shift/su_mean 0.000
_refine_ls_structure_factor_coef Fsqd
_refine_ls_weighting_details 'calc w=1/[\s^2^(Fo^2^)+(0.1070P)^2^+7.0658P] where P=(Fo^2^+2Fc^2^)/3'
_refine_ls_weighting_scheme calc
_refine_ls_wR_factor_gt 0.1298
_refine_ls_wR_factor_ref 0.1516
_reflns_number_gt 4496
_reflns_number_total 4636
_reflns_threshold_expression I>2\s(I)
_cod_data_source_file ic050617nsi20050421_105355.cif
_cod_data_source_block Complex9
_cod_depositor_comments
;
The following automatic conversions were performed:
'_symmetry_cell_setting' value 'Monoclinic' changed to 'monoclinic'
according to '/home/saulius/struct/CIF-dictionaries/cif_core.dic'
dictionary named 'cif_core.dic' version 2.4.1 from
2010-06-29.

'_geom_angle_publ_flag' value 'Y' changed to 'y' according to
'/home/saulius/struct/CIF-dictionaries/cif_core.dic' dictionary named
'cif_core.dic' version 2.4.1 from 2010-06-29 (71
time).

'_geom_bond_publ_flag' value 'Y' changed to 'y' according to
'/home/saulius/struct/CIF-dictionaries/cif_core.dic' dictionary named
'cif_core.dic' version 2.4.1 from 2010-06-29 (44 times).

Automatic conversion script
Id: cif_fix_enum 1527 2010-12-29 10:47:43Z saulius 
;
_cod_database_code 4309833

loop_
_symmetry_equiv_pos_as_xyz
'x, y, z'
'-x+1/2, y+1/2, -z+1/2'
'-x, -y, -z'
'x-1/2, -y-1/2, z-1/2'

loop_
_atom_site_label
_atom_site_type_symbol
_atom_site_fract_x
_atom_site_fract_y
_atom_site_fract_z
_atom_site_U_iso_or_equiv
_atom_site_adp_type
_atom_site_occupancy
_atom_site_symmetry_multiplicity
_atom_site_calc_flag
_atom_site_refinement_flags
_atom_site_disorder_assembly
_atom_site_disorder_group
Ag1 Ag 1.02520(5) 0.213602(13) 0.32049(3) 0.01370(15) Uani 1 1 d . . .
Ag2 Ag 0.52600(4) 0.190714(13) 0.47397(3) 0.01107(15) Uani 1 1 d . . .
S1 S 0.72093(15) 0.18826(4) 0.31436(9) 0.0083(2) Uani 1 1 d . . .
S2 S 0.72175(14) 0.33022(4) -0.04119(9) 0.0087(2) Uani 1 1 d . . .
S3 S 1.21853(15) 0.19662(5) 0.06662(9) 0.0107(3) Uani 1 1 d . . .
S4 S 0.59218(15) 0.14785(4) 0.72773(9) 0.0106(3) Uani 1 1 d . . .
F1 F 1.1467(5) 0.08868(13) 0.0540(3) 0.0316(9) Uani 1 1 d . . .
F2 F 1.3991(4) 0.10837(14) 0.0222(3) 0.0240(7) Uani 1 1 d . . .
F3 F 1.2118(5) 0.12716(14) -0.0970(3) 0.0266(7) Uani 1 1 d . . .
F4 F 0.8824(5) 0.1126(2) 0.7946(4) 0.0427(11) Uani 1 1 d . . .
F5 F 0.7068(6) 0.1286(2) 0.9214(3) 0.0433(11) Uani 1 1 d . . .
F6 F 0.8240(5) 0.19741(17) 0.8416(3) 0.0326(9) Uani 1 1 d . . .
O1 O 1.2349(5) 0.18737(16) 0.1819(3) 0.0174(8) Uani 1 1 d . . .
O2 O 1.3473(5) 0.22961(15) 0.0181(3) 0.0172(8) Uani 1 1 d . . .
O3 O 1.0514(5) 0.21179(14) 0.0320(3) 0.0158(8) Uani 1 1 d . . .
O4 O 0.6770(5) 0.16235(17) 0.6287(3) 0.0221(8) Uani 1 1 d . . .
O5 O 0.4859(5) 0.19227(14) 0.7677(3) 0.0192(8) Uani 1 1 d . . .
O6 O 0.5194(5) 0.09248(15) 0.7290(3) 0.0224(9) Uani 1 1 d . . .
C1 C 1.2472(7) 0.1263(2) 0.0081(4) 0.0165(10) Uani 1 1 d . . .
C2 C 0.7588(7) 0.1455(2) 0.8274(4) 0.0168(10) Uani 1 1 d . . .
C11 C 0.6816(6) 0.12431(19) 0.2420(4) 0.0103(9) Uani 1 1 d . . .
C12 C 0.7877(6) 0.1065(2) 0.1617(4) 0.0138(10) Uani 1 1 d . . .
H12 H 0.8746 0.1303 0.1388 0.017 Uiso 1 1 calc R . .
C13 C 0.7651(7) 0.0539(2) 0.1155(4) 0.0161(10) Uani 1 1 d . . .
H13 H 0.8368 0.0416 0.0603 0.019 Uiso 1 1 calc R . .
C14 C 0.6388(7) 0.0185(2) 0.1485(4) 0.0170(10) Uani 1 1 d . . .
H14 H 0.6267 -0.0181 0.1177 0.020 Uiso 1 1 calc R . .
C15 C 0.5301(7) 0.0369(2) 0.2272(5) 0.0164(10) Uani 1 1 d . . .
H15 H 0.4410 0.0135 0.2479 0.020 Uiso 1 1 calc R . .
C16 C 0.5524(7) 0.0894(2) 0.2749(4) 0.0170(11) Uani 1 1 d . . .
H16 H 0.4803 0.1017 0.3299 0.020 Uiso 1 1 calc R . .
C17 C 0.6191(6) 0.2447(2) 0.2374(4) 0.0112(9) Uani 1 1 d . . .
H17A H 0.5017 0.2348 0.2281 0.013 Uiso 1 1 calc R . .
H17B H 0.6248 0.2800 0.2802 0.013 Uiso 1 1 calc R . .
C18 C 0.6909(6) 0.25617(18) 0.1262(4) 0.0108(9) Uani 1 1 d . . .
H18A H 0.8122 0.2534 0.1296 0.013 Uiso 1 1 calc R . .
H18B H 0.6493 0.2280 0.0735 0.013 Uiso 1 1 calc R . .
C19 C 0.6394(7) 0.31553(19) 0.0916(4) 0.0120(9) Uani 1 1 d . . .
H19A H 0.6816 0.3436 0.1444 0.014 Uiso 1 1 calc R . .
H19B H 0.5180 0.3183 0.0892 0.014 Uiso 1 1 calc R . .
C21 C 0.6964(6) 0.40520(19) -0.0554(4) 0.0086(9) Uani 1 1 d . . .
C22 C 0.6028(7) 0.4260(2) -0.1403(4) 0.0155(10) Uani 1 1 d . . .
H22 H 0.5487 0.4006 -0.1885 0.019 Uiso 1 1 calc R . .
C23 C 0.5878(8) 0.4841(2) -0.1553(5) 0.0201(11) Uani 1 1 d . . .
H23 H 0.5218 0.4986 -0.2128 0.024 Uiso 1 1 calc R . .
C24 C 0.6703(7) 0.5210(2) -0.0856(5) 0.0202(11) Uani 1 1 d . . .
H24 H 0.6633 0.5607 -0.0968 0.024 Uiso 1 1 calc R . .
C25 C 0.7618(7) 0.5000(2) -0.0004(5) 0.0196(11) Uani 1 1 d . . .
H25 H 0.8141 0.5256 0.0483 0.023 Uiso 1 1 calc R . .
C26 C 0.7788(7) 0.4418(2) 0.0156(4) 0.0162(10) Uani 1 1 d . . .
H26 H 0.8447 0.4274 0.0731 0.019 Uiso 1 1 calc R . .

loop_
_atom_site_aniso_label
_atom_site_aniso_U_11
_atom_site_aniso_U_22
_atom_site_aniso_U_33
_atom_site_aniso_U_23
_atom_site_aniso_U_13
_atom_site_aniso_U_12
Ag1 0.0175(3) 0.0066(2) 0.0169(2) 0.00376(11) -0.00188(15) -0.00071(11)
Ag2 0.0167(3) 0.0084(2) 0.0081(2) -0.00023(11) 0.00213(15) -0.00193(11)
S1 0.0134(6) 0.0042(5) 0.0073(5) 0.0007(3) 0.0020(4) -0.0011(4)
S2 0.0152(6) 0.0035(5) 0.0075(5) 0.0008(4) 0.0002(4) 0.0001(4)
S3 0.0152(6) 0.0047(5) 0.0121(6) -0.0009(4) 0.0017(4) 0.0015(4)
S4 0.0174(6) 0.0042(5) 0.0100(5) 0.0002(4) -0.0014(4) 0.0001(4)
F1 0.034(2) 0.0088(14) 0.052(2) -0.0008(14) 0.0202(17) -0.0050(13)
F2 0.0157(17) 0.0183(16) 0.038(2) -0.0053(14) 0.0022(13) 0.0106(12)
F3 0.041(2) 0.0184(16) 0.0209(16) -0.0093(13) -0.0039(14) 0.0048(14)
F4 0.026(2) 0.053(3) 0.049(2) -0.012(2) -0.0177(18) 0.0235(18)
F5 0.051(3) 0.066(3) 0.0129(17) 0.0193(18) -0.0085(16) -0.019(2)
F6 0.039(2) 0.0290(19) 0.030(2) -0.0023(15) -0.0096(16) -0.0165(16)
O1 0.018(2) 0.021(2) 0.0132(18) -0.0003(14) 0.0009(14) 0.0040(14)
O2 0.022(2) 0.0103(16) 0.0196(18) 0.0017(14) 0.0009(15) -0.0039(14)
O3 0.017(2) 0.0073(17) 0.0225(19) 0.0004(13) -0.0012(15) 0.0033(12)
O4 0.031(2) 0.024(2) 0.0109(17) 0.0042(15) 0.0003(15) 0.0022(16)
O5 0.027(2) 0.0051(17) 0.026(2) -0.0047(13) -0.0008(17) -0.0009(13)
O6 0.032(2) 0.0055(17) 0.030(2) -0.0008(14) -0.0038(17) -0.0046(15)
C1 0.023(3) 0.009(2) 0.017(2) -0.0004(19) 0.005(2) 0.0013(19)
C2 0.013(3) 0.021(3) 0.017(2) 0.0024(19) -0.0042(19) -0.0023(19)
C11 0.021(3) 0.0017(19) 0.009(2) 0.0014(16) -0.0008(17) -0.0001(17)
C12 0.014(3) 0.013(2) 0.014(2) 0.0010(18) 0.0004(18) -0.0003(18)
C13 0.019(3) 0.016(2) 0.014(2) -0.0024(19) 0.0048(19) 0.0016(19)
C14 0.022(3) 0.008(2) 0.022(3) -0.0027(18) -0.001(2) 0.0003(19)
C15 0.013(3) 0.008(2) 0.028(3) 0.0011(19) 0.007(2) -0.0037(18)
C16 0.029(3) 0.006(2) 0.017(2) 0.0033(18) 0.008(2) 0.0018(19)
C17 0.014(2) 0.007(2) 0.013(2) 0.0015(17) 0.0003(18) 0.0038(17)
C18 0.018(3) 0.002(2) 0.013(2) 0.0020(16) 0.0031(18) 0.0011(16)
C19 0.023(3) 0.005(2) 0.009(2) 0.0016(16) 0.0044(18) 0.0004(17)
C21 0.007(2) 0.008(2) 0.011(2) 0.0008(16) 0.0048(16) 0.0007(16)
C22 0.024(3) 0.007(2) 0.015(2) 0.0038(17) -0.005(2) -0.0002(18)
C23 0.031(3) 0.009(2) 0.020(3) 0.0071(19) -0.003(2) 0.002(2)
C24 0.034(3) 0.003(2) 0.024(3) 0.0017(18) 0.008(2) 0.000(2)
C25 0.023(3) 0.007(2) 0.028(3) -0.003(2) 0.004(2) -0.005(2)
C26 0.024(3) 0.010(2) 0.014(2) -0.0022(18) -0.0013(19) -0.0017(19)

loop_
_atom_type_symbol
_atom_type_description
_atom_type_scat_dispersion_real
_atom_type_scat_dispersion_imag
_atom_type_scat_source
C C 0.0181 0.0091 'International Tables Vol C Tables 4.2.6.8 and 6.1.1.4'
H H 0.0000 0.0000 'International Tables Vol C Tables 4.2.6.8 and 6.1.1.4'
O O 0.0492 0.0322 'International Tables Vol C Tables 4.2.6.8 and 6.1.1.4'
F F 0.0727 0.0534 'International Tables Vol C Tables 4.2.6.8 and 6.1.1.4'
S S 0.3331 0.5567 'International Tables Vol C Tables 4.2.6.8 and 6.1.1.4'
Ag Ag 0.1306 4.2820 'International Tables Vol C Tables 4.2.6.8 and 6.1.1.4'

loop_
_geom_angle_atom_site_label_1
_geom_angle_atom_site_label_2
_geom_angle_atom_site_label_3
_geom_angle_site_symmetry_1
_geom_angle_site_symmetry_2
_geom_angle_site_symmetry_3
_geom_angle
_geom_angle_publ_flag
O5 AG1 O1 4_665 . . 97.77(14) y
O5 AG1 S1 4_665 . . 94.93(11) y
O1 AG1 S1 . . . 126.15(9) y
O5 AG1 S2 4_665 . 4_666 131.04(11) y
O1 AG1 S2 . . 4_666 86.17(9) y
S1 AG1 S2 . . 4_666 121.72(4) y
O4 AG2 O3 . . 4_566 89.30(13) y
O4 AG2 S2 . . 4_566 120.23(11) y
O3 AG2 S2 4_566 . 4_566 106.72(10) y
O4 AG2 S1 . . . 107.47(10) y
O3 AG2 S1 4_566 . . 101.54(10) y
S2 AG2 S1 4_566 . . 123.78(4) y
C11 S1 C17 . . . 106.2(2) y
C11 S1 AG1 . . . 112.46(17) y
C17 S1 AG1 . . . 106.10(16) y
C11 S1 AG2 . . . 107.41(17) y
C17 S1 AG2 . . . 96.04(16) y
AG1 S1 AG2 . . . 125.84(5) y
C21 S2 C19 . . . 103.6(2) y
C21 S2 AG2 . . 4_665 108.19(16) y
C19 S2 AG2 . . 4_665 105.53(18) y
C21 S2 AG1 . . 4_565 105.36(16) y
C19 S2 AG1 . . 4_565 107.17(18) y
AG2 S2 AG1 4_665 . 4_565 125.14(4) y
O2 S3 O1 . . . 115.7(2) y
O2 S3 O3 . . . 115.0(2) y
O1 S3 O3 . . . 113.5(2) y
O2 S3 C1 . . . 103.2(2) y
O1 S3 C1 . . . 104.1(2) y
O3 S3 C1 . . . 103.2(2) y
O6 S4 O5 . . . 114.0(2) y
O6 S4 O4 . . . 115.0(2) y
O5 S4 O4 . . . 114.1(2) y
O6 S4 C2 . . . 105.5(2) y
O5 S4 C2 . . . 103.5(2) y
O4 S4 C2 . . . 102.8(2) y
S3 O1 AG1 . . . 125.6(2) y
S3 O3 AG2 . . 4_665 113.3(2) y
S4 O4 AG2 . . . 120.2(2) y
S4 O5 AG1 . . 4_566 134.7(2) y
F2 C1 F3 . . . 109.0(4) y
F2 C1 F1 . . . 107.9(4) y
F3 C1 F1 . . . 107.4(5) y
F2 C1 S3 . . . 111.4(4) y
F3 C1 S3 . . . 110.3(4) y
F1 C1 S3 . . . 110.7(4) y
F5 C2 F4 . . . 110.3(5) y
F5 C2 F6 . . . 107.0(5) y
F4 C2 F6 . . . 105.8(5) y
F5 C2 S4 . . . 111.5(4) y
F4 C2 S4 . . . 111.6(4) y
F6 C2 S4 . . . 110.4(4) y
C12 C11 C16 . . . 120.3(4) y
C12 C11 S1 . . . 120.5(4) y
C16 C11 S1 . . . 118.9(4) y
C13 C12 C11 . . . 119.2(5) y
C13 C12 H12 . . . 120.4 ?
C11 C12 H12 . . . 120.4 ?
C12 C13 C14 . . . 121.0(5) y
C12 C13 H13 . . . 119.5 ?
C14 C13 H13 . . . 119.5 ?
C13 C14 C15 . . . 119.8(5) y
C13 C14 H14 . . . 120.1 ?
C15 C14 H14 . . . 120.1 ?
C16 C15 C14 . . . 119.8(5) y
C16 C15 H15 . . . 120.1 ?
C14 C15 H15 . . . 120.1 ?
C15 C16 C11 . . . 119.8(5) y
C15 C16 H16 . . . 120.1 ?
C11 C16 H16 . . . 120.1 ?
C18 C17 S1 . . . 115.0(3) y
C18 C17 H17A . . . 108.5 ?
S1 C17 H17A . . . 108.5 ?
C18 C17 H17B . . . 108.5 ?
S1 C17 H17B . . . 108.5 ?
H17A C17 H17B . . . 107.5 ?
C19 C18 C17 . . . 108.0(4) y
C19 C18 H18A . . . 110.1 ?
C17 C18 H18A . . . 110.1 ?
C19 C18 H18B . . . 110.1 ?
C17 C18 H18B . . . 110.1 ?
H18A C18 H18B . . . 108.4 ?
C18 C19 S2 . . . 109.1(3) y
C18 C19 H19A . . . 109.9 ?
S2 C19 H19A . . . 109.9 ?
C18 C19 H19B . . . 109.9 ?
S2 C19 H19B . . . 109.9 ?
H19A C19 H19B . . . 108.3 ?
C22 C21 C26 . . . 120.9(4) y
C22 C21 S2 . . . 119.2(4) y
C26 C21 S2 . . . 119.7(4) y
C21 C22 C23 . . . 120.0(5) y
C21 C22 H22 . . . 120 ?
C23 C22 H22 . . . 120 ?
C22 C23 C24 . . . 119.6(5) y
C22 C23 H23 . . . 120.2 ?
C24 C23 H23 . . . 120.2 ?
C25 C24 C23 . . . 120.2(5) y
C25 C24 H24 . . . 119.9 ?
C23 C24 H24 . . . 119.9 ?
C24 C25 C26 . . . 121.0(5) y
C24 C25 H25 . . . 119.5 ?
C26 C25 H25 . . . 119.5 ?
C25 C26 C21 . . . 118.3(5) y
C25 C26 H26 . . . 120.8 ?
C21 C26 H26 . . . 120.8 ?

loop_
_geom_bond_atom_site_label_1
_geom_bond_atom_site_label_2
_geom_bond_site_symmetry_1
_geom_bond_site_symmetry_2
_geom_bond_distance
_geom_bond_publ_flag
Ag1 O5 . 4_665 2.340(3) y
Ag1 O1 . . 2.515(4) y
Ag1 S1 . . 2.5488(12) y
Ag1 S2 . 4_666 2.5494(11) y
Ag2 O4 . . 2.361(4) y
Ag2 O3 . 4_566 2.422(3) y
Ag2 S2 . 4_566 2.5305(12) y
Ag2 S1 . . 2.5528(12) y
S1 C11 . . 1.784(5) y
S1 C17 . . 1.832(5) y
S2 C21 . . 1.793(5) y
S2 C19 . . 1.819(5) y
S2 Ag2 . 4_665 2.5305(12) y
S2 Ag1 . 4_565 2.5494(11) y
S3 O2 . . 1.444(4) y
S3 O1 . . 1.450(4) y
S3 O3 . . 1.466(4) y
S3 C1 . . 1.829(5) y
S4 O6 . . 1.437(4) y
S4 O5 . . 1.452(4) y
S4 O4 . . 1.457(4) y
S4 C2 . . 1.823(5) y
F1 C1 . . 1.340(6) y
F2 C1 . . 1.317(6) y
F3 C1 . . 1.331(6) y
F4 C2 . . 1.339(7) y
F5 C2 . . 1.308(7) y
F6 C2 . . 1.348(7) y
O3 Ag2 . 4_665 2.422(3) y
O5 Ag1 . 4_566 2.340(3) y
C11 C12 . . 1.392(7) y
C11 C16 . . 1.402(7) y
C12 C13 . . 1.381(7) y
C12 H12 . . 0.95 ?
C13 C14 . . 1.391(8) y
C13 H13 . . 0.95 ?
C14 C15 . . 1.395(8) y
C14 H14 . . 0.95 ?
C15 C16 . . 1.386(7) y
C15 H15 . . 0.95 ?
C16 H16 . . 0.95 ?
C17 C18 . . 1.528(6) y
C17 H17a . . 0.99 ?
C17 H17b . . 0.99 ?
C18 C19 . . 1.525(6) y
C18 H18a . . 0.99 ?
C18 H18b . . 0.99 ?
C19 H19a . . 0.99 ?
C19 H19b . . 0.99 ?
C21 C22 . . 1.381(7) y
C21 C26 . . 1.399(7) y
C22 C23 . . 1.392(7) y
C22 H22 . . 0.95 ?
C23 C24 . . 1.393(8) y
C23 H23 . . 0.95 ?
C24 C25 . . 1.376(8) y
C24 H24 . . 0.95 ?
C25 C26 . . 1.398(7) y
C25 H25 . . 0.95 ?
C26 H26 . . 0.95 ?

loop_
_geom_torsion_atom_site_label_1
_geom_torsion_atom_site_label_2
_geom_torsion_atom_site_label_3
_geom_torsion_atom_site_label_4
_geom_torsion_site_symmetry_1
_geom_torsion_site_symmetry_2
_geom_torsion_site_symmetry_3
_geom_torsion_site_symmetry_4
_geom_torsion
_geom_torsion_publ_flag
O5 AG1 S1 C11 4_665 . . . 131.44(19) ?
O1 AG1 S1 C11 . . . . 28.1(2) ?
S2 AG1 S1 C11 4_666 . . . -82.66(17) ?
O5 AG1 S1 C17 4_665 . . . 15.79(19) ?
O1 AG1 S1 C17 . . . . -87.57(19) ?
S2 AG1 S1 C17 4_666 . . . 161.69(16) ?
O5 AG1 S1 AG2 4_665 . . . -94.30(11) ?
O1 AG1 S1 AG2 . . . . 162.35(11) ?
S2 AG1 S1 AG2 4_666 . . . 51.60(7) ?
O4 AG2 S1 C11 . . . . 100.5(2) ?
O3 AG2 S1 C11 4_566 . . . -166.58(19) ?
S2 AG2 S1 C11 4_566 . . . -47.25(17) ?
O4 AG2 S1 C17 . . . . -150.46(19) ?
O3 AG2 S1 C17 4_566 . . . -57.52(19) ?
S2 AG2 S1 C17 4_566 . . . 61.81(16) ?
O4 AG2 S1 AG1 . . . . -35.61(12) ?
O3 AG2 S1 AG1 4_566 . . . 57.33(11) ?
S2 AG2 S1 AG1 4_566 . . . 176.66(4) ?
O2 S3 O1 AG1 . . . . 123.2(3) ?
O3 S3 O1 AG1 . . . . -12.8(3) ?
C1 S3 O1 AG1 . . . . -124.3(3) ?
O5 AG1 O1 S3 4_665 . . . -50.9(3) ?
S1 AG1 O1 S3 . . . . 51.0(3) ?
S2 AG1 O1 S3 4_666 . . . 178.1(3) ?
O2 S3 O3 AG2 . . . 4_665 -26.6(3) ?
O1 S3 O3 AG2 . . . 4_665 109.8(2) ?
C1 S3 O3 AG2 . . . 4_665 -138.2(2) ?
O6 S4 O4 AG2 . . . . 78.5(3) ?
O5 S4 O4 AG2 . . . . -56.1(3) ?
C2 S4 O4 AG2 . . . . -167.3(3) ?
O3 AG2 O4 S4 4_566 . . . 91.3(3) ?
S2 AG2 O4 S4 4_566 . . . -17.7(3) ?
S1 AG2 O4 S4 . . . . -166.8(2) ?
O6 S4 O5 AG1 . . . 4_566 166.6(3) ?
O4 S4 O5 AG1 . . . 4_566 -58.4(4) ?
C2 S4 O5 AG1 . . . 4_566 52.5(4) ?
O2 S3 C1 F2 . . . . 53.5(4) ?
O1 S3 C1 F2 . . . . -67.8(4) ?
O3 S3 C1 F2 . . . . 173.5(4) ?
O2 S3 C1 F3 . . . . -67.7(4) ?
O1 S3 C1 F3 . . . . 171.0(4) ?
O3 S3 C1 F3 . . . . 52.3(4) ?
O2 S3 C1 F1 . . . . 173.5(4) ?
O1 S3 C1 F1 . . . . 52.3(4) ?
O3 S3 C1 F1 . . . . -66.5(4) ?
O6 S4 C2 F5 . . . . -54.3(5) ?
O5 S4 C2 F5 . . . . 65.8(5) ?
O4 S4 C2 F5 . . . . -175.1(4) ?
O6 S4 C2 F4 . . . . 69.6(5) ?
O5 S4 C2 F4 . . . . -170.3(4) ?
O4 S4 C2 F4 . . . . -51.3(5) ?
O6 S4 C2 F6 . . . . -173.1(4) ?
O5 S4 C2 F6 . . . . -53.0(4) ?
O4 S4 C2 F6 . . . . 66.0(4) ?
C17 S1 C11 C12 . . . . 89.1(4) ?
AG1 S1 C11 C12 . . . . -26.5(4) ?
AG2 S1 C11 C12 . . . . -169.0(4) ?
C17 S1 C11 C16 . . . . -97.5(4) ?
AG1 S1 C11 C16 . . . . 146.9(4) ?
AG2 S1 C11 C16 . . . . 4.4(4) ?
C16 C11 C12 C13 . . . . -0.6(7) ?
S1 C11 C12 C13 . . . . 172.7(4) ?
C11 C12 C13 C14 . . . . -0.3(8) ?
C12 C13 C14 C15 . . . . 1.9(8) ?
C13 C14 C15 C16 . . . . -2.6(8) ?
C14 C15 C16 C11 . . . . 1.7(8) ?
C12 C11 C16 C15 . . . . -0.1(8) ?
S1 C11 C16 C15 . . . . -173.4(4) ?
C11 S1 C17 C18 . . . . -66.1(4) ?
AG1 S1 C17 C18 . . . . 53.7(4) ?
AG2 S1 C17 C18 . . . . -176.3(3) ?
S1 C17 C18 C19 . . . . -159.4(4) ?
C17 C18 C19 S2 . . . . -179.5(3) ?
C21 S2 C19 C18 . . . . -166.1(4) ?
AG2 S2 C19 C18 4_665 . . . -52.5(4) ?
AG1 S2 C19 C18 4_565 . . . 82.8(4) ?
C19 S2 C21 C22 . . . . -121.0(4) ?
AG2 S2 C21 C22 4_665 . . . 127.4(4) ?
AG1 S2 C21 C22 4_565 . . . -8.6(4) ?
C19 S2 C21 C26 . . . . 62.7(5) ?
AG2 S2 C21 C26 4_665 . . . -49.0(4) ?
AG1 S2 C21 C26 4_565 . . . 175.1(4) ?
C26 C21 C22 C23 . . . . -0.8(8) ?
S2 C21 C22 C23 . . . . -177.2(4) ?
C21 C22 C23 C24 . . . . 1.3(9) ?
C22 C23 C24 C25 . . . . -2.0(9) ?
C23 C24 C25 C26 . . . . 2.4(9) ?
C24 C25 C26 C21 . . . . -1.9(8) ?
C22 C21 C26 C25 . . . . 1.1(8) ?
S2 C21 C26 C25 . . . . 177.4(4) ?
